data_4000492
_journal_name_full 'Chemistry of Materials'
_journal_paper_doi 10.1021/cm0489385
_journal_year 2004
_chemical_formula_moiety 'C9 H15 N O6'
_chemical_formula_sum 'C9 H15 N O6'
_chemical_formula_weight 233.22
_space_group_IT_number 14
_symmetry_cell_setting monoclinic
_symmetry_space_group_name_Hall '-P 2ybc'
_symmetry_space_group_name_H-M 'P 1 21/c 1'
_atom_sites_solution_hydrogens geom
_atom_sites_solution_primary direct
_atom_sites_solution_secondary difmap
_cell_angle_alpha 90
_cell_angle_beta 105.215(18)
_cell_angle_gamma 90
_cell_formula_units_Z 4
_cell_length_a 5.6267(10)
_cell_length_b 23.134(8)
_cell_length_c 8.082(2)
_cell_measurement_reflns_used 2666
_cell_measurement_temperature 100
_cell_measurement_theta_max 30.0
_cell_measurement_theta_min 2.5
_cell_volume 1015.1(5)
_diffrn_ambient_temperature 100
_diffrn_detector_area_resol_mean ?
_diffrn_measurement_device 'KappaCCD (with Oxford Cryostream)'
_diffrn_measurement_method ' \w scans with \k offsets'
_diffrn_radiation_monochromator graphite
_diffrn_radiation_source 'fine-focus sealed tube'
_diffrn_radiation_type MoK\a
_diffrn_radiation_wavelength 0.71073
_diffrn_reflns_av_R_equivalents 0.031
_diffrn_reflns_av_sigmaI/netI 0.0667
_diffrn_reflns_limit_h_max 7
_diffrn_reflns_limit_h_min -7
_diffrn_reflns_limit_k_max 32
_diffrn_reflns_limit_k_min -25
_diffrn_reflns_limit_l_max 11
_diffrn_reflns_limit_l_min -11
_diffrn_reflns_number 9980
_diffrn_reflns_theta_max 30.01
_diffrn_reflns_theta_min 2.76
_diffrn_standards_decay_% <2
_diffrn_standards_interval_count ?
_diffrn_standards_interval_time ?
_diffrn_standards_number 0
_exptl_absorpt_coefficient_mu 0.129
_exptl_absorpt_correction_type none
_exptl_crystal_colour color
_exptl_crystal_density_diffrn 1.526
_exptl_crystal_density_meas ?
_exptl_crystal_density_method 'not measured'
_exptl_crystal_description fragment
_exptl_crystal_F_000 496
_exptl_crystal_size_max 0.20
_exptl_crystal_size_mid 0.12
_exptl_crystal_size_min 0.10
_refine_ls_extinction_coef ?
_refine_ls_extinction_method none
_refine_ls_goodness_of_fit_ref 1.033
_refine_ls_hydrogen_treatment mixed
_refine_ls_matrix_type full
_refine_ls_number_parameters 154
_refine_ls_number_reflns 2949
_refine_ls_number_restraints 0
_refine_ls_restrained_S_all 1.033
_refine_ls_R_factor_all 0.076
_refine_ls_R_factor_gt 0.045
_refine_ls_shift/su_max 0.001
_refine_ls_shift/su_mean 0.000
_refine_ls_structure_factor_coef Fsqd
_refine_ls_weighting_details 'calc w=1/[\s^2^(Fo^2^)+(0.0453P)^2^+0.1619P] where P=(Fo^2^+2Fc^2^)/3'
_refine_ls_weighting_scheme calc
_refine_ls_wR_factor_gt 0.104
_refine_ls_wR_factor_ref 0.113
_reflns_number_gt 2076
_reflns_number_total 2949
_reflns_threshold_expression I>2\s(I)
_cod_depositor_comments
;
The following automatic conversions were performed:
'_symmetry_cell_setting' value 'Monoclinic' changed to 'monoclinic'
according to '/home/saulius/struct/CIF-dictionaries/cif_core.dic'
dictionary named 'cif_core.dic' version 2.4.1 from 2010-06-29.

Automatic conversion script
Id: cif_fix_enum 1527 2010-12-29 10:47:43Z saulius 
;
_cod_original_sg_symbol_H-M 'P 21/c'
_cod_database_code 4000492

loop_
_symmetry_equiv_pos_as_xyz
'x, y, z'
'-x, y+1/2, -z+1/2'
'-x, -y, -z'
'x, -y-1/2, z-1/2'

loop_
_atom_site_label
_atom_site_type_symbol
_atom_site_fract_x
_atom_site_fract_y
_atom_site_fract_z
_atom_site_U_iso_or_equiv
_atom_site_adp_type
_atom_site_occupancy
_atom_site_symmetry_multiplicity
_atom_site_calc_flag
_atom_site_refinement_flags
_atom_site_disorder_assembly
_atom_site_disorder_group
O1 O 0.07689(19) 0.63841(5) -0.28525(12) 0.0191(3) Uani 1 1 d . . .
O2 O 0.24530(18) 0.58457(5) -0.05540(13) 0.0183(2) Uani 1 1 d . . .
O3 O 0.4107(2) 0.44702(5) 0.18305(14) 0.0202(3) Uani 1 1 d . . .
H3 H 0.558(3) 0.4378(9) 0.139(2) 0.030 Uiso 1 1 d . . .
O4 O 0.58128(18) 0.53146(5) 0.28883(13) 0.0197(3) Uani 1 1 d . . .
O5 O 0.83222(19) 0.73063(5) 0.64716(13) 0.0195(2) Uani 1 1 d . . .
H5 H 0.923(3) 0.6916(9) 0.670(2) 0.029 Uiso 1 1 d . . .
O6 O 0.4673(2) 0.76983(5) 0.53572(14) 0.0233(3) Uani 1 1 d . . .
N1 N 0.1767(2) 0.61769(5) 0.26304(14) 0.0135(3) Uani 1 1 d . . .
H1N H 0.291(3) 0.6064(8) 0.203(2) 0.016 Uiso 1 1 d . . .
C1 C -0.0677(2) 0.62604(7) 0.13211(17) 0.0150(3) Uani 1 1 d . . .
H1A H -0.1778 0.6488 0.1848 0.018 Uiso 1 1 calc R . .
H1B H -0.1449 0.5878 0.1004 0.018 Uiso 1 1 calc R . .
C2 C -0.0454(3) 0.65652(7) -0.02881(17) 0.0147(3) Uani 1 1 d . . .
H2A H 0.0331 0.6946 0.0037 0.018 Uiso 1 1 calc R . .
H2B H -0.2130 0.6636 -0.1032 0.018 Uiso 1 1 calc R . .
C3 C 0.1013(3) 0.62391(7) -0.13135(17) 0.0153(3) Uani 1 1 d . . .
C4 C 0.1601(3) 0.56801(7) 0.38046(17) 0.0149(3) Uani 1 1 d . . .
H4A H 0.0056 0.5714 0.4165 0.018 Uiso 1 1 calc R . .
H4B H 0.2996 0.5702 0.4846 0.018 Uiso 1 1 calc R . .
C5 C 0.1653(3) 0.51008(7) 0.29456(18) 0.0151(3) Uani 1 1 d . . .
H5A H 0.1320 0.4792 0.3704 0.018 Uiso 1 1 calc R . .
H5B H 0.0322 0.5090 0.1866 0.018 Uiso 1 1 calc R . .
C6 C 0.4084(3) 0.49787(7) 0.25476(17) 0.0144(3) Uani 1 1 d . . .
C7 C 0.2569(3) 0.67289(7) 0.35969(17) 0.0154(3) Uani 1 1 d . . .
H7A H 0.1443 0.6815 0.4322 0.019 Uiso 1 1 calc R . .
H7B H 0.2439 0.7050 0.2767 0.019 Uiso 1 1 calc R . .
C8 C 0.5197(3) 0.67000(7) 0.47252(19) 0.0206(3) Uani 1 1 d . . .
H8A H 0.5297 0.6408 0.5635 0.025 Uiso 1 1 calc R . .
H8B H 0.6313 0.6578 0.4025 0.025 Uiso 1 1 calc R . .
C9 C 0.6021(3) 0.72802(7) 0.55382(18) 0.0163(3) Uani 1 1 d . . .

loop_
_atom_site_aniso_label
_atom_site_aniso_U_11
_atom_site_aniso_U_22
_atom_site_aniso_U_33
_atom_site_aniso_U_23
_atom_site_aniso_U_13
_atom_site_aniso_U_12
O1 0.0223(5) 0.0222(6) 0.0130(5) 0.0004(4) 0.0047(4) 0.0022(5)
O2 0.0201(5) 0.0184(6) 0.0166(5) 0.0007(4) 0.0052(4) 0.0049(4)
O3 0.0186(5) 0.0188(6) 0.0247(5) -0.0066(5) 0.0084(4) -0.0009(4)
O4 0.0150(5) 0.0201(6) 0.0233(5) -0.0023(4) 0.0038(4) -0.0020(4)
O5 0.0187(5) 0.0164(6) 0.0198(5) 0.0020(4) -0.0015(4) -0.0023(4)
O6 0.0220(6) 0.0167(6) 0.0290(6) -0.0015(5) 0.0031(5) 0.0009(5)
N1 0.0143(6) 0.0144(7) 0.0120(5) -0.0001(5) 0.0035(5) -0.0009(5)
C1 0.0123(7) 0.0184(8) 0.0135(6) 0.0007(6) 0.0019(5) -0.0006(6)
C2 0.0145(7) 0.0155(8) 0.0135(6) -0.0003(6) 0.0024(5) 0.0015(6)
C3 0.0149(7) 0.0146(7) 0.0156(6) -0.0016(6) 0.0027(5) -0.0021(6)
C4 0.0176(7) 0.0145(7) 0.0132(6) 0.0021(5) 0.0052(5) -0.0016(6)
C5 0.0148(7) 0.0151(8) 0.0156(6) 0.0007(6) 0.0043(5) -0.0018(6)
C6 0.0151(7) 0.0162(8) 0.0106(6) 0.0018(5) 0.0009(5) 0.0015(6)
C7 0.0179(7) 0.0135(8) 0.0146(6) -0.0003(5) 0.0038(5) -0.0003(6)
C8 0.0173(7) 0.0189(8) 0.0228(7) -0.0039(6) 0.0008(6) 0.0007(6)
C9 0.0181(7) 0.0170(8) 0.0137(6) 0.0019(5) 0.0042(6) -0.0020(6)
